data_8000158
loop_
_publ_author_name
'Watabe, Tsuyoshi'
'Hisaki, Ichiro'
'Tohnai, Norimitsu'
'Miyata, Mikiji'

_publ_section_title
;
 Four Kinds of 21 Helical Assemblies with the Molecular Tilt as Well as
 Three-directional and Facial Chirality
;
_journal_issue 2
_journal_name_full 'Chemistry Letters'
_journal_page_first 234
_journal_paper_doi 10.1246/cl.2007.234
_journal_volume 36
_journal_year 2007
_chemical_formula_moiety 'C23 H27 N2 O4, C7 H5 O2, H2 O'
_chemical_formula_sum 'C30 H34 N2 O7'
_chemical_formula_weight 534.61
_chemical_name_common 'brucinium benzoate hydrate'
_space_group_IT_number 19
_symmetry_cell_setting orthorhombic
_symmetry_Int_Tables_number 19
_symmetry_space_group_name_Hall 'P 2ac 2ab'
_symmetry_space_group_name_H-M 'P 21 21 21'
_cell_angle_alpha 90.0000
_cell_angle_beta 90.0000
_cell_angle_gamma 90.0000
_cell_formula_units_Z 4
_cell_length_a 7.7284(2)
_cell_length_b 13.6981(3)
_cell_length_c 25.2319(6)
_cell_measurement_reflns_used 7955
_cell_measurement_temperature 296.1
_cell_measurement_theta_max 67.6
_cell_measurement_theta_min 3.2
_cell_volume 2671.16(11)
_computing_cell_refinement PROCESS-AUTO
_computing_data_collection PROCESS-AUTO
_computing_data_reduction CrystalStructure
_computing_publication_material 'CrystalStructure 3.7.0'
_computing_structure_refinement SHELXL
_diffrn_ambient_temperature 296
_diffrn_detector_area_resol_mean 10.00
_diffrn_measured_fraction_theta_full 0.904
_diffrn_measured_fraction_theta_max 0.904
_diffrn_measurement_device_type 'Rigaku RAXIS-RAPID'
_diffrn_measurement_method \w
_diffrn_radiation_probe x-ray
_diffrn_radiation_type 'Cu K\a'
_diffrn_radiation_wavelength 1.54187
_diffrn_reflns_av_R_equivalents 0.060
_diffrn_reflns_limit_h_max 8
_diffrn_reflns_limit_h_min -7
_diffrn_reflns_limit_k_max 16
_diffrn_reflns_limit_k_min -14
_diffrn_reflns_limit_l_max 30
_diffrn_reflns_limit_l_min -23
_diffrn_reflns_number 10441
_diffrn_reflns_theta_full 68.25
_diffrn_reflns_theta_max 68.25
_exptl_absorpt_coefficient_mu 0.779
_exptl_absorpt_correction_T_max 0.823
_exptl_absorpt_correction_T_min 0.571
_exptl_absorpt_correction_type multi-scan
_exptl_absorpt_process_details
;
    Higashi, T. (1995). Program for Absorption Correction.
    Rigaku Corporation, Tokyo, Japan.
;
_exptl_crystal_colour colorless
_exptl_crystal_density_diffrn 1.329
_exptl_crystal_density_method 'not measured'
_exptl_crystal_description chunk
_exptl_crystal_F_000 1136.00
_exptl_crystal_recrystallization_method 'recrystallization from acetonitrile'
_exptl_crystal_size_max 0.70
_exptl_crystal_size_mid 0.25
_exptl_crystal_size_min 0.25
_refine_diff_density_max 0.28
_refine_diff_density_min -0.27
_refine_ls_abs_structure_details 'Flack, H. D. (1983), Acta Cryst. A39, 876-881.  1582 Friedel Pairs'
_refine_ls_abs_structure_Flack 0.6(6)
_refine_ls_extinction_coef 0.0295(15)
_refine_ls_extinction_method SHELXL
_refine_ls_goodness_of_fit_ref 1.129
_refine_ls_hydrogen_treatment refall
_refine_ls_number_parameters 363
_refine_ls_number_reflns 4111
_refine_ls_R_factor_gt 0.0649
_refine_ls_shift/su_max 0.0000
_refine_ls_structure_factor_coef Fsqd
_refine_ls_weighting_details 'w = 1/[\s^2^(Fo^2^)+(0.0651P)^2^+3.4634P] where P=(Fo^2^+2Fc^2^)/3'
_refine_ls_weighting_scheme calc
_refine_ls_wR_factor_ref 0.2151
_reflns_number_gt 2583
_reflns_number_total 4111
_reflns_threshold_expression F^2^>2.0\s(F^2^)
_cod_data_source_file 36-234sup1.cif
_cod_data_source_block 1_3_water
_cod_database_code 8000158

loop_
_symmetry_equiv_pos_site_id
_symmetry_equiv_pos_as_xyz
1 +X,+Y,+Z
2 1/2+X,1/2-Y,-Z
3 -X,1/2+Y,1/2-Z
4 1/2-X,-Y,1/2+Z

loop_
_atom_site_label
_atom_site_type_symbol
_atom_site_fract_x
_atom_site_fract_y
_atom_site_fract_z
_atom_site_U_iso_or_equiv
_atom_site_adp_type
_atom_site_occupancy
_atom_site_symmetry_multiplicity
_atom_site_calc_flag
_atom_site_refinement_flags
O(1) O 1.2595(7) 0.3686(3) 0.50827(18) 0.0824(14) Uani 1.00 1 d .
O(2) O 1.3482(5) 0.1567(3) 0.36586(18) 0.0744(13) Uani 1.00 1 d .
O(3) O 0.7678(7) 0.5984(4) 0.5384(2) 0.0929(17) Uani 1.00 1 d .
O(4) O 0.5187(6) 0.5835(3) 0.4710(2) 0.0859(15) Uani 1.00 1 d .
O(5) O 0.5196(7) 0.1803(3) 0.2179(2) 0.0970(17) Uani 1.00 1 d .
O(6) O 0.5465(6) 0.3409(3) 0.2230(2) 0.0875(15) Uani 1.00 1 d .
O(7) O 0.5864(11) -0.0235(5) 0.2002(3) 0.129(2) Uani 1.00 1 d .
N(1) N 1.1145(6) 0.3715(3) 0.42960(17) 0.0538(12) Uani 1.00 1 d .
N(2) N 0.8247(7) 0.2848(3) 0.2773(2) 0.0656(14) Uani 1.00 1 d .
C(1) C 0.9689(8) 0.4281(4) 0.4450(2) 0.0517(14) Uani 1.00 1 d .
C(2) C 0.9529(9) 0.4885(4) 0.4893(2) 0.0634(16) Uani 1.00 1 d .
C(3) C 0.7971(9) 0.5368(4) 0.4965(2) 0.0619(17) Uani 1.00 1 d .
C(4) C 0.6636(9) 0.5288(4) 0.4598(2) 0.0645(17) Uani 1.00 1 d .
C(5) C 0.6827(8) 0.4706(4) 0.4154(2) 0.0599(16) Uani 1.00 1 d .
C(6) C 0.8393(8) 0.4209(4) 0.4079(2) 0.0524(14) Uani 1.00 1 d .
C(7) C 0.9000(7) 0.3636(4) 0.3600(2) 0.0488(13) Uani 1.00 1 d .
C(8) C 1.0700(7) 0.3148(4) 0.3812(2) 0.0508(14) Uani 1.00 1 d .
C(9) C 0.7727(8) 0.2929(4) 0.3347(2) 0.0582(15) Uani 1.00 1 d .
C(10) C 0.9566(10) 0.3636(5) 0.2663(2) 0.0739(19) Uani 1.00 1 d .
C(11) C 0.9380(9) 0.4316(4) 0.3130(2) 0.0617(16) Uani 1.00 1 d .
C(12) C 0.7653(8) 0.1917(4) 0.3603(2) 0.0669(17) Uani 1.00 1 d .
C(13) C 0.9487(8) 0.1491(4) 0.3588(2) 0.0682(17) Uani 1.00 1 d .
C(14) C 1.0569(7) 0.2084(4) 0.3983(2) 0.0538(14) Uani 1.00 1 d .
C(15) C 0.8910(10) 0.1846(5) 0.2618(2) 0.079(2) Uani 1.00 1 d .
C(16) C 1.0142(9) 0.1473(5) 0.3026(2) 0.0686(18) Uani 1.00 1 d .
C(17) C 1.1713(9) 0.1151(5) 0.2910(2) 0.0762(19) Uani 1.00 1 d .
C(18) C 1.2944(10) 0.0803(5) 0.3311(3) 0.088(2) Uani 1.00 1 d .
C(19) C 1.2382(8) 0.1726(4) 0.4104(2) 0.0639(16) Uani 1.00 1 d .
C(20) C 1.3358(9) 0.2497(5) 0.4433(2) 0.083(2) Uani 1.00 1 d .
C(21) C 1.2340(8) 0.3331(5) 0.4642(2) 0.0651(17) Uani 1.00 1 d .
C(22) C 0.9070(13) 0.6248(8) 0.5694(3) 0.124(3) Uani 1.00 1 d .
C(23) C 0.3839(10) 0.5857(5) 0.4339(3) 0.091(2) Uani 1.00 1 d .
C(24) C 0.3236(8) 0.2758(4) 0.1681(2) 0.0586(15) Uani 1.00 1 d .
C(25) C 0.2420(9) 0.1957(4) 0.1479(2) 0.0718(18) Uani 1.00 1 d .
C(26) C 0.1104(10) 0.2019(6) 0.1109(2) 0.089(2) Uani 1.00 1 d .
C(27) C 0.0582(11) 0.2897(6) 0.0932(3) 0.097(2) Uani 1.00 1 d .
C(28) C 0.1363(13) 0.3709(7) 0.1127(3) 0.117(3) Uani 1.00 1 d .
C(29) C 0.2669(11) 0.3669(5) 0.1510(3) 0.089(2) Uani 1.00 1 d .
C(30) C 0.4700(9) 0.2635(5) 0.2055(2) 0.0689(17) Uani 1.00 1 d .
H(1) H 1.0437 0.4960 0.5132 0.076 Uiso 1.00 1 c R
H(2) H 0.5932 0.4645 0.3910 0.072 Uiso 1.00 1 c R
H(3) H 1.1624 0.3219 0.3549 0.061 Uiso 1.00 1 c R
H(4) H 0.6569 0.3218 0.3364 0.070 Uiso 1.00 1 c R
H(5) H 1.0725 0.3367 0.2645 0.089 Uiso 1.00 1 c R
H(6) H 0.9313 0.3971 0.2333 0.089 Uiso 1.00 1 c R
H(7) H 0.8436 0.4771 0.3075 0.074 Uiso 1.00 1 c R
H(8) H 1.0438 0.4681 0.3188 0.074 Uiso 1.00 1 c R
H(9) H 0.6862 0.1499 0.3409 0.080 Uiso 1.00 1 c R
H(10) H 0.7252 0.1967 0.3966 0.080 Uiso 1.00 1 c R
H(11) H 0.9430 0.0816 0.3715 0.082 Uiso 1.00 1 c R
H(12) H 0.9934 0.2078 0.4319 0.065 Uiso 1.00 1 c R
H(13) H 0.7944 0.1398 0.2584 0.094 Uiso 1.00 1 c R
H(14) H 0.9489 0.1884 0.2277 0.094 Uiso 1.00 1 c R
H(15) H 1.2054 0.1145 0.2556 0.091 Uiso 1.00 1 c R
H(16) H 1.2409 0.0286 0.3516 0.106 Uiso 1.00 1 c R
H(17) H 1.3951 0.0531 0.3135 0.106 Uiso 1.00 1 c R
H(18) H 1.2305 0.1121 0.4310 0.077 Uiso 1.00 1 c R
H(19) H 1.3892 0.2167 0.4732 0.099 Uiso 1.00 1 c R
H(20) H 1.4284 0.2757 0.4216 0.099 Uiso 1.00 1 c R
H(21) H 0.9204 0.5785 0.5977 0.149 Uiso 1.00 1 c R
H(22) H 0.8875 0.6886 0.5840 0.149 Uiso 1.00 1 c R
H(23) H 1.0100 0.6255 0.5482 0.149 Uiso 1.00 1 c R
H(24) H 0.4024 0.6386 0.4096 0.110 Uiso 1.00 1 c R
H(25) H 0.2757 0.5948 0.4519 0.110 Uiso 1.00 1 c R
H(26) H 0.3814 0.5252 0.4147 0.110 Uiso 1.00 1 c R
H(27) H 0.2765 0.1342 0.1595 0.086 Uiso 1.00 1 c R
H(28) H 0.0580 0.1454 0.0983 0.107 Uiso 1.00 1 c R
H(29) H -0.0296 0.2947 0.0682 0.117 Uiso 1.00 1 c R
H(30) H 0.1017 0.4316 0.1001 0.140 Uiso 1.00 1 c R
H(31) H 0.3148 0.4238 0.1648 0.107 Uiso 1.00 1 c R
H(32) H 0.7296 0.2977 0.2573 0.079 Uiso 1.00 1 c R
H(33) H 0.522(12) 0.040(7) 0.201(3) 0.13(3) Uiso 1.00 1 c .
H(34) H 0.55(2) -0.052(10) 0.237(5) 0.22(6) Uiso 1.00 1 c .

loop_
_atom_site_aniso_label
_atom_site_aniso_U_11
_atom_site_aniso_U_22
_atom_site_aniso_U_33
_atom_site_aniso_U_12
_atom_site_aniso_U_13
_atom_site_aniso_U_23
O(1) 0.087(3) 0.099(3) 0.061(2) 0.017(3) -0.018(2) -0.010(2)
O(2) 0.059(2) 0.089(3) 0.075(2) 0.011(2) -0.002(2) -0.019(2)
O(3) 0.090(4) 0.106(4) 0.082(3) 0.014(3) 0.005(3) -0.037(3)
O(4) 0.066(3) 0.091(3) 0.101(3) 0.024(2) 0.007(2) -0.024(2)
O(5) 0.089(3) 0.084(3) 0.117(4) 0.005(3) -0.041(3) 0.020(3)
O(6) 0.087(3) 0.086(3) 0.090(3) -0.006(3) -0.029(3) -0.014(2)
O(7) 0.171(7) 0.092(4) 0.124(5) 0.006(5) 0.012(5) 0.018(4)
N(1) 0.052(3) 0.064(2) 0.045(2) 0.011(2) -0.014(2) 0.001(2)
N(2) 0.066(3) 0.075(3) 0.056(2) 0.015(2) -0.006(2) -0.013(2)
C(1) 0.050(3) 0.053(3) 0.052(3) 0.004(2) 0.004(2) 0.002(2)
C(2) 0.070(4) 0.066(3) 0.055(3) -0.004(3) 0.002(3) -0.011(3)
C(3) 0.064(4) 0.062(3) 0.059(3) 0.001(3) 0.009(3) -0.014(3)
C(4) 0.059(4) 0.066(3) 0.069(3) 0.010(3) 0.007(3) -0.012(3)
C(5) 0.051(3) 0.059(3) 0.069(3) 0.008(2) -0.002(3) 0.003(3)
C(6) 0.055(3) 0.051(3) 0.051(3) 0.004(2) 0.001(2) 0.001(2)
C(7) 0.053(3) 0.054(3) 0.039(2) 0.000(2) -0.004(2) 0.002(2)
C(8) 0.044(3) 0.061(3) 0.047(2) 0.002(2) -0.001(2) -0.004(2)
C(9) 0.055(3) 0.059(3) 0.061(3) -0.000(3) -0.003(2) -0.009(2)
C(10) 0.088(5) 0.083(4) 0.051(3) 0.004(4) 0.005(3) 0.008(3)
C(11) 0.075(4) 0.063(3) 0.047(3) 0.004(3) 0.001(3) 0.007(2)
C(12) 0.050(3) 0.064(3) 0.087(4) -0.009(3) 0.003(3) 0.000(3)
C(13) 0.057(4) 0.056(3) 0.092(4) 0.000(3) 0.006(3) -0.001(3)
C(14) 0.045(3) 0.049(3) 0.068(3) -0.001(2) 0.001(2) 0.007(2)
C(15) 0.074(5) 0.082(4) 0.079(4) 0.013(4) -0.008(3) -0.021(3)
C(16) 0.064(4) 0.066(4) 0.076(4) 0.004(3) -0.006(3) -0.015(3)
C(17) 0.068(5) 0.079(4) 0.081(4) 0.005(3) 0.005(3) -0.015(3)
C(18) 0.075(5) 0.094(5) 0.097(5) 0.024(4) -0.014(4) -0.026(4)
C(19) 0.066(4) 0.067(3) 0.058(3) 0.017(3) -0.003(3) -0.004(3)
C(20) 0.068(5) 0.092(5) 0.087(4) 0.028(4) -0.019(3) -0.019(4)
C(21) 0.055(4) 0.079(4) 0.061(3) 0.013(3) -0.007(3) 0.010(3)
C(22) 0.113(8) 0.164(9) 0.095(6) -0.007(7) 0.001(6) -0.064(6)
C(23) 0.057(5) 0.080(4) 0.137(7) 0.014(3) -0.009(5) -0.007(4)
C(24) 0.055(3) 0.059(3) 0.062(3) 0.004(2) -0.008(2) -0.005(3)
C(25) 0.076(4) 0.064(3) 0.076(4) 0.007(3) -0.015(3) -0.008(3)
C(26) 0.077(5) 0.098(5) 0.092(5) 0.012(4) -0.028(4) -0.022(4)
C(27) 0.095(6) 0.094(5) 0.103(5) 0.032(5) -0.046(5) -0.031(5)
C(28) 0.134(8) 0.094(6) 0.122(7) 0.039(6) -0.062(6) -0.007(5)
C(29) 0.108(6) 0.064(4) 0.096(5) 0.015(4) -0.019(5) -0.008(4)
C(30) 0.059(4) 0.083(4) 0.065(4) -0.003(3) -0.003(3) -0.002(3)

loop_
_atom_type_symbol
_atom_type_description
_atom_type_scat_dispersion_real
_atom_type_scat_dispersion_imag
_atom_type_scat_source
C C 0.018 0.009
;
International Tables for Crystallography
(1992, Vol. C, Tables 4.2.6.8 and 6.1.1.4)
;
H H 0.000 0.000
;
International Tables for Crystallography
(1992, Vol. C, Table 6.1.1.4)
;
O O 0.049 0.032
;
International Tables for Crystallography
(1992, Vol. C, Tables 4.2.6.8 and 6.1.1.4)
;
N N 0.031 0.018
;
International Tables for Crystallography
(1992, Vol. C, Tables 4.2.6.8 and 6.1.1.4)
;

loop_
_geom_angle_atom_site_label_1
_geom_angle_atom_site_label_2
_geom_angle_atom_site_label_3
_geom_angle
C(18) O(2) C(19) 115.0(5)
C(3) O(3) C(22) 118.0(6)
C(4) O(4) C(23) 118.6(5)
C(1) N(1) C(8) 109.1(4)
C(1) N(1) C(21) 124.6(4)
C(8) N(1) C(21) 118.4(4)
C(9) N(2) C(10) 107.8(4)
C(9) N(2) C(15) 113.9(4)
C(10) N(2) C(15) 111.8(5)
N(1) C(1) C(2) 127.8(5)
N(1) C(1) C(6) 110.6(4)
C(2) C(1) C(6) 121.6(5)
C(1) C(2) C(3) 117.7(6)
O(3) C(3) C(2) 122.6(6)
O(3) C(3) C(4) 116.1(6)
C(2) C(3) C(4) 121.3(5)
O(4) C(4) C(3) 115.1(5)
O(4) C(4) C(5) 124.5(6)
C(3) C(4) C(5) 120.4(6)
C(4) C(5) C(6) 118.9(5)
C(1) C(6) C(5) 120.1(5)
C(1) C(6) C(7) 110.8(5)
C(5) C(6) C(7) 128.9(5)
C(6) C(7) C(8) 102.1(4)
C(6) C(7) C(9) 117.6(4)
C(6) C(7) C(11) 111.2(4)
C(8) C(7) C(9) 114.4(4)
C(8) C(7) C(11) 111.2(4)
C(9) C(7) C(11) 100.7(4)
N(1) C(8) C(7) 104.5(4)
N(1) C(8) C(14) 106.4(4)
C(7) C(8) C(14) 116.7(4)
N(2) C(9) C(7) 106.1(4)
N(2) C(9) C(12) 110.4(4)
C(7) C(9) C(12) 115.2(5)
N(2) C(10) C(11) 103.4(5)
C(7) C(11) C(10) 104.4(4)
C(9) C(12) C(13) 107.4(5)
C(12) C(13) C(14) 106.6(5)
C(12) C(13) C(16) 109.9(5)
C(14) C(13) C(16) 116.0(5)
C(8) C(14) C(13) 111.0(4)
C(8) C(14) C(19) 107.8(4)
C(13) C(14) C(19) 117.6(5)
N(2) C(15) C(16) 110.3(5)
C(13) C(16) C(15) 115.4(5)
C(13) C(16) C(17) 121.5(6)
C(15) C(16) C(17) 123.1(6)
C(16) C(17) C(18) 123.3(7)
O(2) C(18) C(17) 111.9(6)
O(2) C(19) C(14) 116.2(5)
O(2) C(19) C(20) 103.7(5)
C(14) C(19) C(20) 109.9(5)
C(19) C(20) C(21) 117.3(6)
O(1) C(21) N(1) 122.0(6)
O(1) C(21) C(20) 122.7(6)
N(1) C(21) C(20) 115.3(5)
C(25) C(24) C(29) 117.4(6)
C(25) C(24) C(30) 119.9(6)
C(29) C(24) C(30) 122.7(6)
C(24) C(25) C(26) 122.8(6)
C(25) C(26) C(27) 120.0(7)
C(26) C(27) C(28) 118.7(8)
C(27) C(28) C(29) 122.6(8)
C(24) C(29) C(28) 118.5(7)
O(5) C(30) O(6) 121.7(6)
O(5) C(30) C(24) 120.0(6)
O(6) C(30) C(24) 118.2(6)
H(33) O(7) H(34) 100(9)
C(9) N(2) H(32) 107.7
C(10) N(2) H(32) 107.7
C(15) N(2) H(32) 107.7
C(1) C(2) H(1) 121.2
C(3) C(2) H(1) 121.1
C(4) C(5) H(2) 120.6
C(6) C(5) H(2) 120.6
N(1) C(8) H(3) 109.6
C(7) C(8) H(3) 109.6
C(14) C(8) H(3) 109.6
N(2) C(9) H(4) 108.3
C(7) C(9) H(4) 108.3
C(12) C(9) H(4) 108.3
N(2) C(10) H(5) 111.1
N(2) C(10) H(6) 111.1
C(11) C(10) H(5) 111.1
C(11) C(10) H(6) 111.1
H(5) C(10) H(6) 109.1
C(7) C(11) H(7) 110.9
C(7) C(11) H(8) 110.9
C(10) C(11) H(7) 110.9
C(10) C(11) H(8) 110.9
H(7) C(11) H(8) 108.9
C(9) C(12) H(9) 110.2
C(9) C(12) H(10) 110.2
C(13) C(12) H(9) 110.2
C(13) C(12) H(10) 110.2
H(9) C(12) H(10) 108.5
C(12) C(13) H(11) 108.0
C(14) C(13) H(11) 108.0
C(16) C(13) H(11) 108.0
C(8) C(14) H(12) 106.6
C(13) C(14) H(12) 106.6
C(19) C(14) H(12) 106.6
N(2) C(15) H(13) 109.6
N(2) C(15) H(14) 109.6
C(16) C(15) H(13) 109.6
C(16) C(15) H(14) 109.6
H(13) C(15) H(14) 108.1
C(16) C(17) H(15) 118.3
C(18) C(17) H(15) 118.3
O(2) C(18) H(16) 109.2
O(2) C(18) H(17) 109.2
C(17) C(18) H(16) 109.2
C(17) C(18) H(17) 109.2
H(16) C(18) H(17) 107.9
O(2) C(19) H(18) 108.9
C(14) C(19) H(18) 108.9
C(20) C(19) H(18) 108.9
C(19) C(20) H(19) 108.0
C(19) C(20) H(20) 108.0
C(21) C(20) H(19) 108.0
C(21) C(20) H(20) 108.0
H(19) C(20) H(20) 107.2
O(3) C(22) H(21) 109.5
O(3) C(22) H(22) 109.5
O(3) C(22) H(23) 109.5
H(21) C(22) H(22) 109.5
H(21) C(22) H(23) 109.5
H(22) C(22) H(23) 109.5
O(4) C(23) H(24) 109.5
O(4) C(23) H(25) 109.5
O(4) C(23) H(26) 109.5
H(24) C(23) H(25) 109.5
H(24) C(23) H(26) 109.5
H(25) C(23) H(26) 109.5
C(24) C(25) H(27) 118.6
C(26) C(25) H(27) 118.6
C(25) C(26) H(28) 120.0
C(27) C(26) H(28) 120.0
C(26) C(27) H(29) 120.7
C(28) C(27) H(29) 120.7
C(27) C(28) H(30) 118.7
C(29) C(28) H(30) 118.7
C(24) C(29) H(31) 120.7
C(28) C(29) H(31) 120.7

loop_
_geom_bond_atom_site_label_1
_geom_bond_atom_site_label_2
_geom_bond_distance
O(1) C(21) 1.231(8)
O(2) C(18) 1.429(9)
O(2) C(19) 1.426(7)
O(3) C(3) 1.372(8)
O(3) C(22) 1.378(11)
O(4) C(4) 1.377(8)
O(4) C(23) 1.402(9)
O(5) C(30) 1.243(9)
O(6) C(30) 1.292(9)
N(1) C(1) 1.420(7)
N(1) C(8) 1.487(7)
N(1) C(21) 1.375(8)
N(2) C(9) 1.507(7)
N(2) C(10) 1.510(9)
N(2) C(15) 1.518(8)
C(1) C(2) 1.396(8)
C(1) C(6) 1.376(8)
C(2) C(3) 1.386(9)
C(3) C(4) 1.391(9)
C(4) C(5) 1.382(9)
C(5) C(6) 1.401(8)
C(6) C(7) 1.514(7)
C(7) C(8) 1.569(8)
C(7) C(9) 1.521(8)
C(7) C(11) 1.537(7)
C(8) C(14) 1.524(7)
C(9) C(12) 1.530(8)
C(10) C(11) 1.509(8)
C(12) C(13) 1.533(9)
C(13) C(14) 1.535(8)
C(13) C(16) 1.504(9)
C(14) C(19) 1.515(9)
C(15) C(16) 1.493(10)
C(16) C(17) 1.325(10)
C(17) C(18) 1.468(11)
C(19) C(20) 1.541(9)
C(20) C(21) 1.483(10)
C(24) C(25) 1.365(9)
C(24) C(29) 1.391(9)
C(24) C(30) 1.482(9)
C(25) C(26) 1.383(10)
C(26) C(27) 1.344(12)
C(27) C(28) 1.357(13)
C(28) C(29) 1.399(12)
O(7) H(33) 1.01(10)
O(7) H(34) 1.05(13)
N(2) H(32) 0.910
C(2) H(1) 0.930
C(5) H(2) 0.930
C(8) H(3) 0.980
C(9) H(4) 0.980
C(10) H(5) 0.970
C(10) H(6) 0.970
C(11) H(7) 0.970
C(11) H(8) 0.970
C(12) H(9) 0.970
C(12) H(10) 0.970
C(13) H(11) 0.980
C(14) H(12) 0.980
C(15) H(13) 0.970
C(15) H(14) 0.970
C(17) H(15) 0.930
C(18) H(16) 0.970
C(18) H(17) 0.970
C(19) H(18) 0.980
C(20) H(19) 0.970
C(20) H(20) 0.970
C(22) H(21) 0.960
C(22) H(22) 0.960
C(22) H(23) 0.960
C(23) H(24) 0.960
C(23) H(25) 0.960
C(23) H(26) 0.960
C(25) H(27) 0.930
C(26) H(28) 0.930
C(27) H(29) 0.930
C(28) H(30) 0.930
C(29) H(31) 0.930

loop_
_geom_contact_atom_site_label_1
_geom_contact_atom_site_label_2
_geom_contact_distance
_geom_contact_site_symmetry_2
O(1) C(12) 3.419(8) 55602
O(1) C(14) 3.457(7) 55602
O(2) C(12) 3.261(7) 65501
O(3) C(27) 3.257(10) 56504
O(4) C(27) 3.589(9) 56504
O(5) O(7) 2.874(9) .
O(5) N(2) 3.139(7) .
O(5) C(15) 3.076(9) .
O(5) C(17) 3.383(9) 45501
O(6) O(7) 2.875(9) 65503
O(6) N(2) 2.664(7) .
O(6) C(9) 3.383(7) .
O(6) C(10) 3.367(9) .
O(6) C(15) 3.554(9) .
O(7) O(5) 2.874(9) .
O(7) O(6) 2.875(9) 64503
O(7) C(5) 3.585(10) 64503
N(1) C(23) 3.599(9) 65501
N(2) O(5) 3.139(7) .
N(2) O(6) 2.664(7) .
N(2) C(30) 3.300(8) .
C(4) C(26) 3.444(10) 65503
C(5) O(7) 3.585(10) 65503
C(5) C(25) 3.521(9) 65503
C(9) O(6) 3.383(7) .
C(10) O(6) 3.367(9) .
C(12) O(1) 3.419(8) 45602
C(12) O(2) 3.261(7) 45501
C(14) O(1) 3.457(7) 45602
C(15) O(5) 3.076(9) .
C(15) O(6) 3.554(9) .
C(17) O(5) 3.383(9) 65501
C(22) C(24) 3.521(11) 66504
C(22) C(29) 3.256(12) 66504
C(23) N(1) 3.599(9) 45501
C(24) C(22) 3.521(11) 66404
C(25) C(5) 3.521(9) 64503
C(26) C(4) 3.444(10) 64503
C(27) O(3) 3.257(10) 56404
C(27) O(4) 3.589(9) 56404
C(29) C(22) 3.256(12) 66404
C(30) N(2) 3.300(8) .
O(1) H(10) 2.576 55602
O(1) H(11) 3.417 55602
O(1) H(12) 2.577 55602
O(1) H(19) 3.127 45602
O(1) H(25) 3.412 65501
O(1) H(26) 3.326 65501
O(2) H(4) 3.370 65501
O(2) H(9) 2.688 65501
O(2) H(10) 3.064 65501
O(2) H(21) 3.397 55602
O(3) H(16) 3.281 45602
O(3) H(18) 2.998 45602
O(3) H(29) 2.469 56504
O(3) H(30) 3.277 56504
O(4) H(22) 3.564 46602
O(4) H(29) 2.967 56504
O(4) H(30) 3.392 56504
O(5) H(9) 3.384 .
O(5) H(13) 2.420 .
O(5) H(14) 3.328 .
O(5) H(15) 2.760 45501
O(5) H(17) 3.126 45501
O(5) H(24) 3.322 64503
O(5) H(32) 2.491 .
O(5) H(33) 1.97(10) .
O(5) H(34) 3.22(13) .
O(6) H(4) 2.998 .
O(6) H(6) 3.082 .
O(6) H(13) 3.472 .
O(6) H(16) 3.585 75503
O(6) H(17) 3.081 75503
O(6) H(21) 3.357 66404
O(6) H(22) 3.567 66404
O(6) H(32) 1.761 .
O(6) H(33) 3.38(9) 65503
O(6) H(34) 1.93(14) 65503
O(7) H(2) 2.693 64503
O(7) H(3) 3.192 74503
O(7) H(4) 2.980 64503
O(7) H(5) 3.378 74503
O(7) H(7) 3.329 64503
O(7) H(8) 2.900 74503
O(7) H(13) 3.120 .
O(7) H(17) 3.384 45501
O(7) H(24) 3.551 64503
O(7) H(26) 2.985 64503
O(7) H(27) 3.385 .
O(7) H(31) 3.566 64503
N(1) H(19) 3.242 45602
N(1) H(25) 3.350 65501
N(1) H(26) 2.971 65501
C(1) H(19) 2.929 45602
C(1) H(25) 3.296 65501
C(1) H(26) 3.537 65501
C(1) H(28) 3.177 65503
C(2) H(18) 2.983 45602
C(2) H(19) 3.007 45602
C(2) H(25) 3.039 65501
C(2) H(28) 3.084 65503
C(3) H(18) 2.788 45602
C(3) H(28) 3.031 65503
C(3) H(29) 3.588 56504
C(4) H(18) 3.403 45602
C(4) H(27) 3.370 65503
C(4) H(28) 3.055 65503
C(5) H(20) 3.319 45501
C(5) H(27) 2.948 65503
C(5) H(28) 3.142 65503
C(5) H(33) 3.46(9) 65503
C(6) H(19) 3.565 45602
C(6) H(27) 3.496 65503
C(6) H(28) 3.180 65503
C(9) H(20) 3.455 45501
C(11) H(15) 3.241 75503
C(11) H(27) 3.307 65503
C(12) H(20) 3.240 45501
C(13) H(30) 3.179 64503
C(16) H(6) 3.570 74503
C(17) H(6) 3.150 74503
C(17) H(7) 3.123 74503
C(17) H(27) 3.427 65501
C(18) H(6) 3.461 74503
C(18) H(9) 3.184 65501
C(18) H(21) 2.985 55602
C(18) H(34) 3.57(14) 65501
C(20) H(10) 3.313 65501
C(20) H(12) 3.424 55602
C(21) H(10) 3.538 55602
C(21) H(12) 3.347 55602
C(21) H(19) 3.173 45602
C(21) H(26) 3.127 65501
C(22) H(16) 3.167 45602
C(22) H(18) 3.519 45602
C(22) H(24) 3.285 56602
C(22) H(29) 3.118 56504
C(22) H(31) 3.294 66504
C(23) H(1) 3.525 45501
C(23) H(22) 3.125 46602
C(23) H(27) 3.588 65503
C(23) H(33) 3.53(9) 65503
C(24) H(5) 3.220 45501
C(24) H(14) 3.475 45501
C(24) H(15) 3.254 45501
C(24) H(21) 3.325 66404
C(24) H(22) 3.120 66404
C(24) H(23) 3.555 66404
C(24) H(24) 3.444 64503
C(24) H(34) 3.51(14) 65503
C(25) H(2) 3.551 64503
C(25) H(7) 3.266 64503
C(25) H(14) 3.033 45501
C(25) H(15) 2.951 45501
C(25) H(24) 3.204 64503
C(25) H(33) 3.31(10) .
C(26) H(14) 3.206 45501
C(27) H(22) 3.465 56404
C(28) H(6) 3.450 45501
C(28) H(11) 2.977 65503
C(28) H(21) 3.516 66404
C(28) H(23) 3.181 66404
C(29) H(5) 3.259 45501
C(29) H(6) 3.348 45501
C(29) H(11) 3.407 65503
C(29) H(21) 2.865 66404
C(29) H(22) 3.251 66404
C(29) H(23) 3.117 66404
C(29) H(34) 3.36(14) 65503
C(30) H(5) 3.558 45501
C(30) H(13) 3.307 .
C(30) H(15) 3.154 45501
C(30) H(21) 3.577 66404
C(30) H(22) 3.323 66404
C(30) H(24) 3.511 64503
C(30) H(32) 2.440 .
C(30) H(33) 3.09(10) .
C(30) H(34) 2.92(14) 65503
H(1) C(23) 3.525 65501
H(1) H(18) 3.168 45602
H(1) H(19) 3.168 45602
H(1) H(25) 2.727 65501
H(1) H(28) 3.565 65503
H(2) O(7) 2.693 65503
H(2) C(25) 3.551 65503
H(2) H(20) 2.985 45501
H(2) H(27) 2.835 65503
H(2) H(33) 2.687 65503
H(2) H(34) 3.418 65503
H(3) O(7) 3.192 75503
H(3) H(26) 3.591 65501
H(4) O(2) 3.370 45501
H(4) O(6) 2.998 .
H(4) O(7) 2.980 65503
H(4) H(20) 2.852 45501
H(4) H(33) 3.426 65503
H(4) H(34) 2.992 65503
H(5) O(7) 3.378 75503
H(5) C(24) 3.220 65501
H(5) C(29) 3.259 65501
H(5) C(30) 3.558 65501
H(5) H(31) 3.356 65501
H(5) H(34) 3.309 75503
H(6) O(6) 3.082 .
H(6) C(16) 3.570 75503
H(6) C(17) 3.150 75503
H(6) C(18) 3.461 75503
H(6) C(28) 3.450 65501
H(6) C(29) 3.348 65501
H(6) H(15) 3.173 75503
H(6) H(16) 3.100 75503
H(6) H(17) 3.510 75503
H(6) H(31) 3.451 65501
H(7) O(7) 3.329 65503
H(7) C(17) 3.123 75503
H(7) C(25) 3.266 65503
H(7) H(14) 3.426 75503
H(7) H(15) 2.494 75503
H(7) H(27) 2.488 65503
H(7) H(28) 3.399 65503
H(7) H(33) 2.961 65503
H(7) H(34) 3.251 65503
H(8) O(7) 2.900 75503
H(8) H(13) 3.299 75503
H(8) H(14) 3.239 75503
H(8) H(15) 3.356 75503
H(8) H(27) 3.407 65503
H(8) H(28) 3.301 65503
H(8) H(33) 3.534 75503
H(8) H(34) 3.467 75503
H(9) O(2) 2.688 45501
H(9) O(5) 3.384 .
H(9) C(18) 3.184 45501
H(9) H(17) 2.701 45501
H(9) H(20) 3.330 45501
H(9) H(31) 3.100 64503
H(10) O(1) 2.576 45602
H(10) O(2) 3.064 45501
H(10) C(20) 3.313 45501
H(10) C(21) 3.538 45602
H(10) H(19) 3.249 45501
H(10) H(20) 2.613 45501
H(11) O(1) 3.417 45602
H(11) C(28) 2.977 64503
H(11) C(29) 3.407 64503
H(11) H(30) 2.203 64503
H(11) H(31) 3.079 64503
H(12) O(1) 2.577 45602
H(12) C(20) 3.424 45602
H(12) C(21) 3.347 45602
H(12) H(19) 2.729 45602
H(13) O(5) 2.420 .
H(13) O(6) 3.472 .
H(13) O(7) 3.120 .
H(13) C(30) 3.307 .
H(13) H(8) 3.299 74503
H(13) H(17) 3.587 45501
H(13) H(33) 2.901 .
H(13) H(34) 3.285 .
H(14) O(5) 3.328 .
H(14) C(24) 3.475 65501
H(14) C(25) 3.033 65501
H(14) C(26) 3.206 65501
H(14) H(7) 3.426 74503
H(14) H(8) 3.239 74503
H(14) H(27) 3.151 65501
H(14) H(28) 3.424 65501
H(15) O(5) 2.760 65501
H(15) C(11) 3.241 74503
H(15) C(24) 3.254 65501
H(15) C(25) 2.951 65501
H(15) C(30) 3.154 65501
H(15) H(6) 3.173 74503
H(15) H(7) 2.494 74503
H(15) H(8) 3.356 74503
H(15) H(27) 2.503 65501
H(15) H(33) 2.990 65501
H(15) H(34) 3.522 65501
H(16) O(3) 3.281 55602
H(16) O(6) 3.585 74503
H(16) C(22) 3.167 55602
H(16) H(6) 3.100 74503
H(16) H(21) 2.390 55602
H(16) H(22) 3.575 55602
H(16) H(30) 3.203 64503
H(17) O(5) 3.126 65501
H(17) O(6) 3.081 74503
H(17) O(7) 3.384 65501
H(17) H(6) 3.510 74503
H(17) H(9) 2.701 65501
H(17) H(13) 3.587 65501
H(17) H(21) 2.883 55602
H(17) H(31) 2.910 74503
H(17) H(33) 3.015 65501
H(17) H(34) 2.677 65501
H(18) O(3) 2.998 55602
H(18) C(2) 2.983 55602
H(18) C(3) 2.788 55602
H(18) C(4) 3.403 55602
H(18) C(22) 3.519 55602
H(18) H(1) 3.168 55602
H(18) H(21) 3.081 55602
H(19) O(1) 3.127 55602
H(19) N(1) 3.242 55602
H(19) C(1) 2.929 55602
H(19) C(2) 3.007 55602
H(19) C(6) 3.565 55602
H(19) C(21) 3.173 55602
H(19) H(1) 3.168 55602
H(19) H(10) 3.249 65501
H(19) H(12) 2.729 55602
H(20) C(5) 3.319 65501
H(20) C(9) 3.455 65501
H(20) C(12) 3.240 65501
H(20) H(2) 2.985 65501
H(20) H(4) 2.852 65501
H(20) H(9) 3.330 65501
H(20) H(10) 2.613 65501
H(20) H(26) 3.441 65501
H(21) O(2) 3.397 45602
H(21) O(6) 3.357 66504
H(21) C(18) 2.985 45602
H(21) C(24) 3.325 66504
H(21) C(28) 3.516 66504
H(21) C(29) 2.865 66504
H(21) C(30) 3.577 66504
H(21) H(16) 2.390 45602
H(21) H(17) 2.883 45602
H(21) H(18) 3.081 45602
H(21) H(29) 3.562 56504
H(21) H(31) 2.655 66504
H(22) O(4) 3.564 56602
H(22) O(6) 3.567 66504
H(22) C(23) 3.125 56602
H(22) C(24) 3.120 66504
H(22) C(27) 3.465 56504
H(22) C(29) 3.251 66504
H(22) C(30) 3.323 66504
H(22) H(16) 3.575 45602
H(22) H(24) 2.375 56602
H(22) H(25) 3.220 56602
H(22) H(29) 2.804 56504
H(22) H(31) 3.438 66504
H(23) C(24) 3.555 66504
H(23) C(28) 3.181 66504
H(23) C(29) 3.117 66504
H(23) H(24) 3.502 56602
H(23) H(25) 3.209 65501
H(23) H(30) 3.366 66504
H(23) H(31) 3.308 66504
H(24) O(5) 3.322 65503
H(24) O(7) 3.551 65503
H(24) C(22) 3.285 46602
H(24) C(24) 3.444 65503
H(24) C(25) 3.204 65503
H(24) C(30) 3.511 65503
H(24) H(22) 2.375 46602
H(24) H(23) 3.502 46602
H(24) H(27) 3.033 65503
H(24) H(28) 3.564 55503
H(24) H(33) 3.146 65503
H(25) O(1) 3.412 45501
H(25) N(1) 3.350 45501
H(25) C(1) 3.296 45501
H(25) C(2) 3.039 45501
H(25) H(1) 2.727 45501
H(25) H(22) 3.220 46602
H(25) H(23) 3.209 45501
H(25) H(28) 2.955 55503
H(25) H(29) 3.372 55503
H(26) O(1) 3.326 45501
H(26) O(7) 2.985 65503
H(26) N(1) 2.971 45501
H(26) C(1) 3.537 45501
H(26) C(21) 3.127 45501
H(26) H(3) 3.591 45501
H(26) H(20) 3.441 45501
H(26) H(27) 3.567 65503
H(26) H(33) 3.012 65503
H(27) O(7) 3.385 .
H(27) C(4) 3.370 64503
H(27) C(5) 2.948 64503
H(27) C(6) 3.496 64503
H(27) C(11) 3.307 64503
H(27) C(17) 3.427 45501
H(27) C(23) 3.588 64503
H(27) H(2) 2.835 64503
H(27) H(7) 2.488 64503
H(27) H(8) 3.407 64503
H(27) H(14) 3.151 45501
H(27) H(15) 2.503 45501
H(27) H(24) 3.033 64503
H(27) H(26) 3.567 64503
H(27) H(33) 2.517 .
H(28) C(1) 3.177 64503
H(28) C(2) 3.084 64503
H(28) C(3) 3.031 64503
H(28) C(4) 3.055 64503
H(28) C(5) 3.142 64503
H(28) C(6) 3.180 64503
H(28) H(1) 3.565 64503
H(28) H(7) 3.399 64503
H(28) H(8) 3.301 64503
H(28) H(14) 3.424 45501
H(28) H(24) 3.564 54503
H(28) H(25) 2.955 54503
H(29) O(3) 2.469 56404
H(29) O(4) 2.967 56404
H(29) C(3) 3.588 56404
H(29) C(22) 3.118 56404
H(29) H(21) 3.562 56404
H(29) H(22) 2.804 56404
H(29) H(25) 3.372 54503
H(30) O(3) 3.277 56404
H(30) O(4) 3.392 56404
H(30) C(13) 3.179 65503
H(30) H(11) 2.203 65503
H(30) H(16) 3.203 65503
H(30) H(23) 3.366 66404
H(31) O(7) 3.566 65503
H(31) C(22) 3.294 66404
H(31) H(5) 3.356 45501
H(31) H(6) 3.451 45501
H(31) H(9) 3.100 65503
H(31) H(11) 3.079 65503
H(31) H(17) 2.910 75503
H(31) H(21) 2.655 66404
H(31) H(22) 3.438 66404
H(31) H(23) 3.308 66404
H(31) H(34) 2.716 65503
H(32) O(5) 2.491 .
H(32) O(6) 1.761 .
H(32) C(30) 2.440 .
H(32) H(34) 2.980 65503
H(33) O(5) 1.97(10) .
H(33) O(6) 3.38(9) 64503
H(33) C(5) 3.46(9) 64503
H(33) C(23) 3.53(9) 64503
H(33) C(25) 3.31(10) .
H(33) C(30) 3.09(10) .
H(33) H(2) 2.687 64503
H(33) H(4) 3.426 64503
H(33) H(7) 2.961 64503
H(33) H(8) 3.534 74503
H(33) H(13) 2.901 .
H(33) H(15) 2.990 45501
H(33) H(17) 3.015 45501
H(33) H(24) 3.146 64503
H(33) H(26) 3.012 64503
H(33) H(27) 2.517 .
H(34) O(5) 3.22(13) .
H(34) O(6) 1.93(14) 64503
H(34) C(18) 3.57(14) 45501
H(34) C(24) 3.51(14) 64503
H(34) C(29) 3.36(14) 64503
H(34) C(30) 2.92(13) 64503
H(34) H(2) 3.418 64503
H(34) H(4) 2.992 64503
H(34) H(5) 3.309 74503
H(34) H(7) 3.251 64503
H(34) H(8) 3.467 74503
H(34) H(13) 3.285 .
H(34) H(15) 3.522 45501
H(34) H(17) 2.677 45501
H(34) H(31) 2.716 64503
H(34) H(32) 2.980 64503

loop_
_geom_torsion_atom_site_label_1
_geom_torsion_atom_site_label_2
_geom_torsion_atom_site_label_3
_geom_torsion_atom_site_label_4
_geom_torsion
C(18) O(2) C(19) C(14) -65.1(7)
C(18) O(2) C(19) C(20) 174.2(5)
C(19) O(2) C(18) C(17) 86.5(7)
C(22) O(3) C(3) C(2) 10.5(9)
C(22) O(3) C(3) C(4) -166.6(6)
C(23) O(4) C(4) C(3) 174.8(6)
C(23) O(4) C(4) C(5) -3.9(9)
C(1) N(1) C(8) C(7) 14.7(5)
C(1) N(1) C(8) C(14) -109.3(5)
C(8) N(1) C(1) C(2) 177.2(5)
C(8) N(1) C(1) C(6) -6.1(6)
C(1) N(1) C(21) O(1) -24.2(9)
C(1) N(1) C(21) C(20) 159.0(5)
C(21) N(1) C(1) C(2) 29.0(9)
C(21) N(1) C(1) C(6) -154.3(5)
C(8) N(1) C(21) O(1) -169.7(5)
C(8) N(1) C(21) C(20) 13.5(8)
C(21) N(1) C(8) C(7) 165.1(4)
C(21) N(1) C(8) C(14) 41.1(6)
C(9) N(2) C(10) C(11) -15.6(6)
C(10) N(2) C(9) C(7) -10.8(6)
C(10) N(2) C(9) C(12) -136.2(5)
C(9) N(2) C(15) C(16) -44.9(7)
C(15) N(2) C(9) C(7) 113.8(5)
C(15) N(2) C(9) C(12) -11.6(7)
C(10) N(2) C(15) C(16) 77.6(6)
C(15) N(2) C(10) C(11) -141.5(5)
N(1) C(1) C(2) C(3) -179.7(5)
N(1) C(1) C(6) C(5) 179.5(5)
N(1) C(1) C(6) C(7) -5.8(6)
C(2) C(1) C(6) C(5) -3.5(9)
C(2) C(1) C(6) C(7) 171.1(5)
C(6) C(1) C(2) C(3) 3.8(9)
C(1) C(2) C(3) O(3) -179.5(5)
C(1) C(2) C(3) C(4) -2.6(9)
O(3) C(3) C(4) O(4) -0.6(8)
O(3) C(3) C(4) C(5) 178.2(5)
C(2) C(3) C(4) O(4) -177.8(5)
C(2) C(3) C(4) C(5) 1.1(9)
O(4) C(4) C(5) C(6) 178.0(5)
C(3) C(4) C(5) C(6) -0.7(9)
C(4) C(5) C(6) C(1) 1.9(8)
C(4) C(5) C(6) C(7) -171.7(5)
C(1) C(6) C(7) C(8) 14.4(6)
C(1) C(6) C(7) C(9) 140.4(5)
C(1) C(6) C(7) C(11) -104.3(5)
C(5) C(6) C(7) C(8) -171.6(5)
C(5) C(6) C(7) C(9) -45.5(8)
C(5) C(6) C(7) C(11) 69.8(7)
C(6) C(7) C(8) N(1) -16.9(5)
C(6) C(7) C(8) C(14) 100.2(5)
C(6) C(7) C(9) N(2) 152.9(4)
C(6) C(7) C(9) C(12) -84.6(6)
C(6) C(7) C(11) C(10) -167.6(5)
C(8) C(7) C(9) N(2) -87.3(5)
C(8) C(7) C(9) C(12) 35.1(6)
C(9) C(7) C(8) N(1) -145.1(4)
C(9) C(7) C(8) C(14) -27.9(6)
C(8) C(7) C(11) C(10) 79.4(6)
C(11) C(7) C(8) N(1) 101.7(4)
C(11) C(7) C(8) C(14) -141.1(4)
C(9) C(7) C(11) C(10) -42.2(6)
C(11) C(7) C(9) N(2) 32.0(5)
C(11) C(7) C(9) C(12) 154.4(5)
N(1) C(8) C(14) C(13) 158.8(4)
N(1) C(8) C(14) C(19) -71.1(5)
C(7) C(8) C(14) C(13) 42.7(6)
C(7) C(8) C(14) C(19) 172.8(4)
N(2) C(9) C(12) C(13) 63.2(6)
C(7) C(9) C(12) C(13) -56.8(6)
N(2) C(10) C(11) C(7) 36.0(6)
C(9) C(12) C(13) C(14) 70.1(6)
C(9) C(12) C(13) C(16) -56.4(6)
C(12) C(13) C(14) C(8) -63.6(6)
C(12) C(13) C(14) C(19) 171.7(5)
C(12) C(13) C(16) C(15) -0.7(7)
C(12) C(13) C(16) C(17) 178.9(6)
C(14) C(13) C(16) C(15) -121.8(6)
C(14) C(13) C(16) C(17) 57.8(8)
C(16) C(13) C(14) C(8) 59.2(7)
C(16) C(13) C(14) C(19) -65.5(7)
C(8) C(14) C(19) O(2) -72.9(6)
C(8) C(14) C(19) C(20) 44.5(6)
C(13) C(14) C(19) O(2) 53.4(7)
C(13) C(14) C(19) C(20) 170.8(5)
N(2) C(15) C(16) C(13) 52.1(7)
N(2) C(15) C(16) C(17) -127.5(7)
C(13) C(16) C(17) C(18) -0.9(11)
C(15) C(16) C(17) C(18) 178.7(6)
C(16) C(17) C(18) O(2) -65.7(9)
O(2) C(19) C(20) C(21) 134.4(6)
C(14) C(19) C(20) C(21) 9.5(8)
C(19) C(20) C(21) O(1) 142.0(6)
C(19) C(20) C(21) N(1) -41.2(8)
C(25) C(24) C(29) C(28) -2.8(10)
C(29) C(24) C(25) C(26) 1.4(10)
C(25) C(24) C(30) O(5) 0.7(9)
C(25) C(24) C(30) O(6) 178.5(6)
C(30) C(24) C(25) C(26) -176.7(6)
C(29) C(24) C(30) O(5) -177.3(6)
C(29) C(24) C(30) O(6) 0.6(9)
C(30) C(24) C(29) C(28) 175.2(7)
C(24) C(25) C(26) C(27) 0.3(9)
C(25) C(26) C(27) C(28) -0.4(10)
C(26) C(27) C(28) C(29) -1.1(14)
C(27) C(28) C(29) C(24) 2.8(13)
